data_4036726
loop_
_publ_author_name
'Mironov, Vladimir F.'
'Dimukhametov, Mudaris N.'
'Efimov, Sergey V.'
'Aminova, Roza M.'
'Karataeva, Farida Kh'
'Krivolapov, Dmitry B.'
'Mironova, Ekaterina V.'
'Klochkov, Vladimir V.'

_publ_section_title
;
 Stereoselective PCO/POC-Rearrangement of P-C-Cage Phosphorane in the
 Reaction of
 4,5-Dimethyl-2-(2-oxo-1,2-diphenyl)ethoxy-1,3,2-dioxaphospholane with
 Hexafluoroacetone.
;
_journal_issue 14
_journal_name_full 'The Journal of organic chemistry'
_journal_page_first 5837
_journal_page_last 5850
_journal_paper_doi 10.1021/acs.joc.6b00356
_journal_volume 81
_journal_year 2016
_chemical_formula_moiety 'C21 H19 F6 O5 P'
_chemical_formula_sum 'C21 H19 F6 O5 P'
_chemical_formula_weight 496.33
_space_group_crystal_system monoclinic
_space_group_IT_number 14
_space_group_name_Hall '-P 2ybc'
_space_group_name_H-M_alt 'P 1 21/c 1'
_atom_sites_solution_hydrogens geom
_atom_sites_solution_primary direct
_atom_sites_solution_secondary geom
_audit_creation_method SHELXL-2013
_cell_angle_alpha 90
_cell_angle_beta 90.259(4)
_cell_angle_gamma 90
_cell_formula_units_Z 4
_cell_length_a 15.079(5)
_cell_length_b 9.051(3)
_cell_length_c 15.770(5)
_cell_measurement_reflns_used 5864
_cell_measurement_temperature 296(2)
_cell_measurement_theta_max 24.71
_cell_measurement_theta_min 2.58
_cell_volume 2152.3(12)
_computing_cell_refinement 'Bruker SAINT'
_computing_data_collection 'Bruker APEX2'
_computing_data_reduction 'Bruker SAINT'
_computing_molecular_graphics 'Bruker SHELXTL'
_computing_publication_material 'Bruker SHELXTL'
_computing_structure_refinement 'SHELXL-2013 (Sheldrick, 2013)'
_computing_structure_solution 'SHELXS-2013 (Sheldrick, 2013)'
_diffrn_ambient_temperature 293
_diffrn_measured_fraction_theta_full 0.999
_diffrn_measured_fraction_theta_max 0.999
_diffrn_measurement_device_type 'Bruker APEX-II CCD'
_diffrn_measurement_method \w-scan
_diffrn_radiation_probe x-ray
_diffrn_radiation_type MoK\a
_diffrn_radiation_wavelength 0.71073
_diffrn_reflns_av_unetI/netI 0.0384
_diffrn_reflns_Laue_measured_fraction_full 0.999
_diffrn_reflns_Laue_measured_fraction_max 0.999
_diffrn_reflns_limit_h_max 18
_diffrn_reflns_limit_h_min -18
_diffrn_reflns_limit_k_max 11
_diffrn_reflns_limit_k_min -11
_diffrn_reflns_limit_l_max 19
_diffrn_reflns_limit_l_min -9
_diffrn_reflns_number 4198
_diffrn_reflns_point_group_measured_fraction_full 0.999
_diffrn_reflns_point_group_measured_fraction_max 0.999
_diffrn_reflns_theta_full 25.242
_diffrn_reflns_theta_max 25.999
_diffrn_reflns_theta_min 2.583
_diffrn_source 'sealed tube'
_diffrn_source_type 'Smart Apex2'
_exptl_absorpt_coefficient_mu 0.211
_exptl_absorpt_correction_T_max 0.7459
_exptl_absorpt_correction_T_min 0.5810
_exptl_absorpt_correction_type multi-scan
_exptl_absorpt_process_details sadabs
_exptl_crystal_colour colorless
_exptl_crystal_density_diffrn 1.532
_exptl_crystal_description prism
_exptl_crystal_F_000 1016
_exptl_crystal_size_max 0.300
_exptl_crystal_size_mid 0.260
_exptl_crystal_size_min 0.230
_refine_diff_density_max 0.214
_refine_diff_density_min -0.526
_refine_diff_density_rms 0.056
_refine_ls_extinction_method none
_refine_ls_goodness_of_fit_ref 1.093
_refine_ls_hydrogen_treatment constr
_refine_ls_matrix_type full
_refine_ls_number_parameters 303
_refine_ls_number_reflns 4198
_refine_ls_number_restraints 0
_refine_ls_restrained_S_all 1.093
_refine_ls_R_factor_all 0.0620
_refine_ls_R_factor_gt 0.0517
_refine_ls_shift/su_max 0.003
_refine_ls_shift/su_mean 0.000
_refine_ls_structure_factor_coef Fsqd
_refine_ls_weighting_details
;
 w=1/[\s^2^(Fo^2^)+(0.0949P)^2^+1.7718P]
 where P=(Fo^2^+2Fc^2^)/3
;
_refine_ls_weighting_scheme calc
_refine_ls_wR_factor_gt 0.1498
_refine_ls_wR_factor_ref 0.1683
_reflns_Friedel_coverage 0.000
_reflns_number_gt 3580
_reflns_number_total 4198
_reflns_threshold_expression 'I > 2\s(I)'
_cod_data_source_file jo6b00356_si_005.cif
_cod_data_source_block 9_1451981
_cod_original_cell_volume 2152.2(12)
_cod_original_sg_symbol_H-M 'P 21/c'
_cod_database_code 4036726
_shelx_space_group_comment
;
The symmetry employed for this shelxl refinement is uniquely defined
by the following loop, which should always be used as a source of
symmetry information in preference to the above space-group names.
They are only intended as comments.
;
_shelx_estimated_absorpt_t_min 0.939
_shelx_estimated_absorpt_t_max 0.953
_shelxl_version_number 2013-2

loop_
_space_group_symop_operation_xyz
'x, y, z'
'-x, y+1/2, -z+1/2'
'-x, -y, -z'
'x, -y-1/2, z-1/2'

loop_
_atom_site_label
_atom_site_type_symbol
_atom_site_fract_x
_atom_site_fract_y
_atom_site_fract_z
_atom_site_U_iso_or_equiv
_atom_site_adp_type
_atom_site_occupancy
_atom_site_site_symmetry_order
_atom_site_calc_flag
_atom_site_refinement_flags_posn
_atom_site_refinement_flags_adp
P1 P 0.24083(6) 0.51119(9) 0.34614(7) 0.0407(2) Uani 1 1 d . .
O7 O 0.28539(15) 0.3889(2) 0.41687(16) 0.0393(5) Uani 1 1 d . .
O5 O 0.23041(15) 0.2285(3) 0.31840(17) 0.0429(6) Uani 1 1 d . .
O2 O 0.32622(16) 0.4921(2) 0.28681(17) 0.0406(6) Uani 1 1 d . .
O3 O 0.2225(2) 0.6115(3) 0.4268(2) 0.0570(7) Uani 1 1 d . .
C17 C 0.3457(2) 0.1417(3) 0.4099(2) 0.0377(7) Uani 1 1 d . .
C11 C 0.4662(2) 0.3828(3) 0.3286(2) 0.0339(7) Uani 1 1 d . .
C3 C 0.3721(2) 0.3531(3) 0.3003(2) 0.0356(7) Uani 1 1 d . .
H3 H 0.3726 0.2966 0.2473 0.043 Uiso 1 1 calc R U
C4 C 0.3118(2) 0.2754(3) 0.3649(2) 0.0363(7) Uani 1 1 d . .
F3 F 0.20316(18) 0.3863(3) 0.16753(18) 0.0681(7) Uani 1 1 d . .
O1 O 0.20147(19) 0.6339(3) 0.2812(2) 0.0531(7) Uani 1 1 d . .
C6 C 0.1703(2) 0.3476(4) 0.3124(3) 0.0447(8) Uani 1 1 d . .
F1 F 0.07339(18) 0.4478(3) 0.2071(2) 0.0774(8) Uani 1 1 d . .
C22 C 0.3298(3) 0.1222(4) 0.4952(2) 0.0474(9) Uani 1 1 d . .
H22 H 0.2990 0.1935 0.5256 0.057 Uiso 1 1 calc R U
F2 F 0.1088(2) 0.2203(3) 0.1946(2) 0.0798(9) Uani 1 1 d . .
C16 C 0.5348(2) 0.2949(4) 0.3014(2) 0.0423(8) Uani 1 1 d . .
H16 H 0.5228 0.2151 0.2660 0.051 Uiso 1 1 calc R U
C18 C 0.3908(3) 0.0342(4) 0.3650(3) 0.0437(8) Uani 1 1 d . .
H18 H 0.4008 0.0459 0.3073 0.052 Uiso 1 1 calc R U
F6 F 0.03866(18) 0.2141(3) 0.3454(3) 0.0905(11) Uani 1 1 d . .
C8 C 0.1468(2) 0.7431(4) 0.3210(4) 0.0604(12) Uani 1 1 d . .
H8 H 0.0858 0.7063 0.3247 0.073 Uiso 1 1 calc R U
C19 C 0.4209(3) -0.0909(4) 0.4067(3) 0.0489(9) Uani 1 1 d . .
H19 H 0.4516 -0.1630 0.3768 0.059 Uiso 1 1 calc R U
C12 C 0.4858(3) 0.5000(4) 0.3820(2) 0.0456(9) Uani 1 1 d . .
H12 H 0.4404 0.5602 0.4018 0.055 Uiso 1 1 calc R U
C15 C 0.6215(2) 0.3230(5) 0.3256(3) 0.0503(9) Uani 1 1 d . .
H15 H 0.6671 0.2628 0.3062 0.060 Uiso 1 1 calc R U
F4 F 0.04184(19) 0.4398(3) 0.3780(3) 0.0911(11) Uani 1 1 d . .
C24 C 0.0921(3) 0.3208(5) 0.3727(4) 0.0611(12) Uani 1 1 d . .
F5 F 0.1182(2) 0.2852(5) 0.4487(2) 0.0987(12) Uani 1 1 d . .
C20 C 0.4060(3) -0.1094(4) 0.4914(3) 0.0546(10) Uani 1 1 d . .
H20 H 0.4271 -0.1931 0.5191 0.065 Uiso 1 1 calc R U
C23 C 0.1391(3) 0.3519(5) 0.2199(3) 0.0551(10) Uani 1 1 d . .
C14 C 0.6402(3) 0.4399(5) 0.3783(3) 0.0560(10) Uani 1 1 d . .
H14 H 0.6983 0.4591 0.3950 0.067 Uiso 1 1 calc R U
C7 C 0.1852(3) 0.7564(5) 0.4083(4) 0.0663(13) Uani 1 1 d . .
H7 H 0.2331 0.8297 0.4077 0.080 Uiso 1 1 calc R U
C13 C 0.5726(3) 0.5277(5) 0.4059(3) 0.0559(10) Uani 1 1 d . .
H13 H 0.5850 0.6072 0.4414 0.067 Uiso 1 1 calc R U
C10 C 0.1483(3) 0.8835(5) 0.2690(5) 0.0769(16) Uani 1 1 d . .
H103 H 0.2074 0.9228 0.2683 0.115 Uiso 1 1 calc R U
H101 H 0.1088 0.9546 0.2936 0.115 Uiso 1 1 calc R U
H102 H 0.1296 0.8621 0.2120 0.115 Uiso 1 1 calc R U
C21 C 0.3602(3) -0.0048(4) 0.5353(3) 0.0550(10) Uani 1 1 d . .
H21 H 0.3491 -0.0186 0.5927 0.066 Uiso 1 1 calc R U
C9 C 0.1208(5) 0.7947(7) 0.4774(5) 0.109(2) Uani 1 1 d . .
H93 H 0.0732 0.7241 0.4775 0.164 Uiso 1 1 calc R U
H91 H 0.0972 0.8917 0.4676 0.164 Uiso 1 1 calc R U
H92 H 0.1507 0.7926 0.5312 0.164 Uiso 1 1 calc R U

loop_
_atom_site_aniso_label
_atom_site_aniso_U_11
_atom_site_aniso_U_22
_atom_site_aniso_U_33
_atom_site_aniso_U_23
_atom_site_aniso_U_13
_atom_site_aniso_U_12
P1 0.0343(4) 0.0279(4) 0.0600(6) 0.0001(4) 0.0013(4) -0.0003(3)
O7 0.0406(12) 0.0306(11) 0.0468(13) -0.0023(10) 0.0039(11) 0.0010(9)
O5 0.0364(11) 0.0286(11) 0.0637(16) 0.0013(10) -0.0063(11) -0.0036(9)
O2 0.0351(12) 0.0290(11) 0.0576(14) 0.0080(10) -0.0007(11) 0.0022(9)
O3 0.0595(17) 0.0341(13) 0.0776(19) -0.0071(13) 0.0105(15) 0.0068(12)
C17 0.0377(16) 0.0275(15) 0.0479(19) 0.0032(14) -0.0015(15) -0.0043(13)
C11 0.0380(16) 0.0277(15) 0.0360(16) 0.0047(12) 0.0006(13) -0.0011(13)
C3 0.0387(17) 0.0267(15) 0.0415(17) -0.0006(13) -0.0003(14) 0.0013(12)
C4 0.0375(15) 0.0281(15) 0.0434(17) -0.0007(13) -0.0002(14) -0.0022(13)
F3 0.0644(15) 0.0749(17) 0.0650(15) 0.0019(13) -0.0072(13) -0.0071(13)
O1 0.0452(14) 0.0320(13) 0.082(2) 0.0053(13) -0.0036(13) 0.0065(11)
C6 0.0352(16) 0.0332(17) 0.066(2) 0.0013(16) -0.0022(16) -0.0034(14)
F1 0.0549(14) 0.0671(17) 0.110(2) 0.0123(17) -0.0254(15) 0.0106(13)
C22 0.053(2) 0.0402(19) 0.050(2) -0.0008(15) 0.0050(18) -0.0030(16)
F2 0.0867(19) 0.0541(15) 0.098(2) -0.0030(14) -0.0371(17) -0.0156(14)
C16 0.0422(17) 0.0353(18) 0.049(2) 0.0031(15) 0.0054(16) 0.0027(14)
C18 0.051(2) 0.0319(16) 0.048(2) 0.0012(14) 0.0009(16) -0.0002(14)
F6 0.0579(14) 0.0592(17) 0.155(3) -0.0107(19) 0.0258(19) -0.0263(13)
C8 0.0347(17) 0.0345(19) 0.112(4) 0.000(2) 0.003(2) 0.0019(15)
C19 0.058(2) 0.0312(17) 0.057(2) 0.0046(16) 0.0005(18) 0.0066(16)
C12 0.047(2) 0.0392(18) 0.051(2) -0.0052(16) -0.0003(17) -0.0021(16)
C15 0.0381(17) 0.051(2) 0.062(2) 0.0137(18) 0.0039(17) 0.0056(16)
F4 0.0610(16) 0.0577(16) 0.155(3) -0.0043(19) 0.0404(18) 0.0048(14)
C24 0.0393(19) 0.045(2) 0.099(4) 0.002(2) 0.008(2) -0.0044(17)
F5 0.0632(17) 0.143(3) 0.090(2) 0.035(2) 0.0191(16) -0.0137(19)
C20 0.063(3) 0.041(2) 0.060(2) 0.0142(18) -0.004(2) 0.0030(18)
C23 0.047(2) 0.046(2) 0.073(3) 0.002(2) -0.015(2) -0.0049(17)
C14 0.0397(18) 0.065(3) 0.063(3) 0.016(2) -0.0084(18) -0.0060(18)
C7 0.059(2) 0.0334(19) 0.107(4) -0.011(2) 0.011(3) 0.0096(19)
C13 0.055(2) 0.052(2) 0.061(2) -0.0023(19) -0.007(2) -0.0133(19)
C10 0.053(2) 0.038(2) 0.140(5) 0.012(3) -0.003(3) 0.0079(19)
C21 0.073(3) 0.049(2) 0.043(2) 0.0089(17) 0.0021(19) 0.001(2)
C9 0.115(5) 0.082(4) 0.131(6) -0.013(4) 0.038(5) 0.042(4)

loop_
_atom_type_symbol
_atom_type_description
_atom_type_scat_dispersion_real
_atom_type_scat_dispersion_imag
_atom_type_scat_source
C C 0.0033 0.0016 'International Tables Vol C Tables 4.2.6.8 and 6.1.1.4'
H H 0.0000 0.0000 'International Tables Vol C Tables 4.2.6.8 and 6.1.1.4'
O O 0.0106 0.0060 'International Tables Vol C Tables 4.2.6.8 and 6.1.1.4'
F F 0.0171 0.0103 'International Tables Vol C Tables 4.2.6.8 and 6.1.1.4'
P P 0.1023 0.0942 'International Tables Vol C Tables 4.2.6.8 and 6.1.1.4'

loop_
_geom_angle_atom_site_label_1
_geom_angle_atom_site_label_2
_geom_angle_atom_site_label_3
_geom_angle
O3 P1 O2 132.22(15)
O3 P1 O1 92.84(16)
O2 P1 O1 89.89(14)
O3 P1 O7 85.23(14)
O2 P1 O7 89.80(12)
O1 P1 O7 177.09(14)
O3 P1 C6 124.82(17)
O2 P1 C6 101.69(15)
O1 P1 C6 98.87(16)
O7 P1 C6 84.02(15)
C4 O7 P1 102.1(2)
C6 O5 C4 110.1(2)
C3 O2 P1 113.0(2)
C7 O3 P1 115.0(3)
C22 C17 C18 119.8(3)
C22 C17 C4 120.5(3)
C18 C17 C4 119.7(3)
C16 C11 C12 118.3(3)
C16 C11 C3 120.8(3)
C12 C11 C3 120.9(3)
O2 C3 C11 109.6(3)
O2 C3 C4 102.2(3)
C11 C3 C4 116.3(3)
O7 C4 O5 105.5(2)
O7 C4 C17 114.9(3)
O5 C4 C17 106.5(2)
O7 C4 C3 103.1(2)
O5 C4 C3 107.0(3)
C17 C4 C3 118.9(3)
C8 O1 P1 113.9(3)
O5 C6 C23 106.2(3)
O5 C6 C24 109.4(3)
C23 C6 C24 111.1(3)
O5 C6 P1 102.6(2)
C23 C6 P1 114.6(3)
C24 C6 P1 112.3(3)
C17 C22 C21 119.5(4)
C11 C16 C15 121.2(4)
C17 C18 C19 119.6(4)
O1 C8 C7 103.7(3)
O1 C8 C10 109.4(4)
C7 C8 C10 115.1(4)
C20 C19 C18 120.6(4)
C13 C12 C11 120.2(4)
C14 C15 C16 120.0(4)
F5 C24 F4 108.4(5)
F5 C24 F6 107.4(4)
F4 C24 F6 105.4(3)
F5 C24 C6 112.3(4)
F4 C24 C6 110.6(4)
F6 C24 C6 112.3(4)
C21 C20 C19 119.8(4)
F3 C23 F1 107.4(4)
F3 C23 F2 105.9(4)
F1 C23 F2 106.5(3)
F3 C23 C6 112.5(3)
F1 C23 C6 112.8(4)
F2 C23 C6 111.4(4)
C13 C14 C15 119.3(4)
O3 C7 C8 105.0(4)
O3 C7 C9 108.2(5)
C8 C7 C9 115.8(5)
C14 C13 C12 121.0(4)
C20 C21 C22 120.7(4)

loop_
_geom_bond_atom_site_label_1
_geom_bond_atom_site_label_2
_geom_bond_distance
P1 O3 1.588(3)
P1 O2 1.605(3)
P1 O1 1.621(3)
P1 O7 1.707(3)
P1 C6 1.898(4)
O7 C4 1.375(4)
O5 C6 1.411(4)
O5 C4 1.488(4)
O2 C3 1.450(4)
O3 C7 1.456(5)
C17 C22 1.378(5)
C17 C18 1.383(5)
C17 C4 1.492(5)
C11 C16 1.376(5)
C11 C12 1.385(5)
C11 C3 1.510(5)
C3 C4 1.539(5)
F3 C23 1.312(5)
O1 C8 1.434(5)
C6 C23 1.530(6)
C6 C24 1.537(6)
F1 C23 1.332(5)
C22 C21 1.389(5)
F2 C23 1.336(5)
C16 C15 1.384(5)
C18 C19 1.385(5)
F6 C24 1.328(5)
C8 C7 1.496(8)
C8 C10 1.513(6)
C19 C20 1.366(6)
C12 C13 1.383(6)
C15 C14 1.374(6)
F4 C24 1.320(5)
C24 F5 1.300(6)
C20 C21 1.362(6)
C14 C13 1.365(6)
C7 C9 1.505(8)
